data_7039329
loop_
_publ_author_name
'McCarney, Eoin P.'
'Hawes, Chris S.'
'Blasco, Salvador'
'Gunnlaugsson, Thorfinnur'

_publ_section_title
;
 Synthesis and structural studies of 1,4-di(2-pyridyl)-1,2,3-triazole and
 its transition metal complexes; a versatile and subtly unsymmetric
 ligand.
;
_journal_issue 25
_journal_name_full 'Dalton transactions (Cambridge, England : 2003)'
_journal_page_first 10209
_journal_page_last 10221
_journal_paper_doi 10.1039/c6dt01416j
_journal_volume 45
_journal_year 2016
_chemical_formula_moiety 'C12 H9 Cl2 N5 Pt'
_chemical_formula_sum 'C12 H9 Cl2 N5 Pt'
_chemical_formula_weight 489.23
_space_group_crystal_system monoclinic
_space_group_IT_number 14
_space_group_name_Hall '-P 2ybc'
_space_group_name_H-M_alt 'P 1 21/c 1'
_symmetry_space_group_name_Hall '-P 2ybc'
_symmetry_space_group_name_H-M 'P 1 21/c 1'
_atom_sites_solution_hydrogens geom
_audit_creation_date 2016-03-29
_audit_creation_method
;
Olex2 1.2
(compiled 2015.09.30 svn.r3233 for OlexSys, GUI svn.r5103)
;
_audit_update_record
;
2016-04-06 deposited with the CCDC.
2016-05-20 downloaded from the CCDC.
;
_cell_angle_alpha 90
_cell_angle_beta 102.9220(10)
_cell_angle_gamma 90
_cell_formula_units_Z 4
_cell_length_a 7.8483(4)
_cell_length_b 18.6289(10)
_cell_length_c 9.3808(5)
_cell_measurement_reflns_used 9866
_cell_measurement_temperature 100(2)
_cell_measurement_theta_max 30.54
_cell_measurement_theta_min 2.482
_cell_volume 1336.79(12)
_computing_cell_refinement 'SAINT v8.34A (Bruker, 2013)'
_computing_data_reduction 'SAINT v8.34A (Bruker, 2013)'
_computing_molecular_graphics 'Olex2 (Dolomanov et al., 2009)'
_computing_publication_material 'Olex2 (Dolomanov et al., 2009)'
_computing_structure_refinement 'XL (Sheldrick, 2008)'
_computing_structure_solution 'ShelXS (Sheldrick, 2008)'
_diffrn_ambient_temperature 100.0
_diffrn_detector_area_resol_mean 8
_diffrn_measured_fraction_theta_full 1.000
_diffrn_measured_fraction_theta_max 1.000
_diffrn_measurement_device_type 'Bruker APEX-II CCD'
_diffrn_measurement_method '\f and \w scans'
_diffrn_radiation_type MoK\a
_diffrn_radiation_wavelength 0.71073
_diffrn_reflns_av_R_equivalents 0.0225
_diffrn_reflns_av_unetI/netI 0.0126
_diffrn_reflns_Laue_measured_fraction_full 1.000
_diffrn_reflns_Laue_measured_fraction_max 1.000
_diffrn_reflns_limit_h_max 11
_diffrn_reflns_limit_h_min -9
_diffrn_reflns_limit_k_max 26
_diffrn_reflns_limit_k_min -26
_diffrn_reflns_limit_l_max 12
_diffrn_reflns_limit_l_min -13
_diffrn_reflns_number 34815
_diffrn_reflns_point_group_measured_fraction_full 1.000
_diffrn_reflns_point_group_measured_fraction_max 1.000
_diffrn_reflns_theta_full 26.000
_diffrn_reflns_theta_max 30.556
_diffrn_reflns_theta_min 2.186
_exptl_absorpt_coefficient_mu 10.891
_exptl_absorpt_correction_T_max 0.7461
_exptl_absorpt_correction_T_min 0.5896
_exptl_absorpt_correction_type multi-scan
_exptl_absorpt_process_details
;
SADABS-2014/5 (Bruker,2014/5) was used for absorption correction.
wR2(int) was 0.0705 before and 0.0319 after correction.
The Ratio of minimum to maximum transmission is 0.7902.
The \l/2 correction factor is 0.00150.
;
_exptl_crystal_colour green
_exptl_crystal_colour_primary green
_exptl_crystal_density_diffrn 2.431
_exptl_crystal_description block
_exptl_crystal_F_000 912
_exptl_crystal_size_max 0.2
_exptl_crystal_size_mid 0.19
_exptl_crystal_size_min 0.18
_refine_diff_density_max 0.691
_refine_diff_density_min -1.250
_refine_diff_density_rms 0.106
_refine_ls_extinction_method none
_refine_ls_goodness_of_fit_ref 1.260
_refine_ls_hydrogen_treatment constr
_refine_ls_matrix_type full
_refine_ls_number_parameters 181
_refine_ls_number_reflns 4103
_refine_ls_number_restraints 0
_refine_ls_restrained_S_all 1.260
_refine_ls_R_factor_all 0.0190
_refine_ls_R_factor_gt 0.0171
_refine_ls_shift/su_max 0.002
_refine_ls_shift/su_mean 0.000
_refine_ls_structure_factor_coef Fsqd
_refine_ls_weighting_details 'w=1/[\s^2^(Fo^2^)+2.4831P] where P=(Fo^2^+2Fc^2^)/3'
_refine_ls_weighting_scheme calc
_refine_ls_wR_factor_gt 0.0305
_refine_ls_wR_factor_ref 0.0308
_reflns_Friedel_coverage 0.000
_reflns_number_gt 3914
_reflns_number_total 4103
_reflns_threshold_expression 'I > 2\s(I)'
_cod_data_source_file c6dt01416j2.cif
_cod_data_source_block 2
_cod_depositor_comments 'Adding full bibliography for 7039327--7039332.cif.'
_cod_database_code 7039329
_shelx_space_group_comment
;
The symmetry employed for this shelxl refinement is uniquely defined
by the following loop, which should always be used as a source of
symmetry information in preference to the above space-group names.
They are only intended as comments.
;
_shelx_estimated_absorpt_t_max 0.245
_shelx_estimated_absorpt_t_min 0.219
_olex2_refinement_description
;
1. Fixed Uiso
 At 1.2 times of:
  All C(H) groups
2.a Aromatic/amide H refined with riding coordinates:
 C1(H1), C2(H2), C3(H3), C4(H4), C7(H7), C9(H9), C10(H10), C11(H11), C12(H12)
;
_shelx_shelxl_version_number 2014/7
_olex2_submission_special_instructions 'No special instructions were received'

loop_
_space_group_symop_operation_xyz
'x, y, z'
'-x, y+1/2, -z+1/2'
'-x, -y, -z'
'x, -y-1/2, z-1/2'

loop_
_atom_site_label
_atom_site_type_symbol
_atom_site_fract_x
_atom_site_fract_y
_atom_site_fract_z
_atom_site_U_iso_or_equiv
_atom_site_adp_type
_atom_site_occupancy
_atom_site_site_symmetry_order
_atom_site_calc_flag
_atom_site_refinement_flags_posn
C1 C 0.9106(3) 0.35777(12) 0.3947(3) 0.0146(4) Uani 1 1 d .
H1 H 0.9281 0.3195 0.4633 0.017 Uiso 1 1 calc R
Cl1 Cl 0.67666(8) 0.47898(3) 0.82437(6) 0.01493(10) Uani 1 1 d .
N1 N 0.8451(2) 0.42043(10) 0.4308(2) 0.0114(3) Uani 1 1 d .
Pt1 Pt 0.77226(2) 0.44329(2) 0.62216(2) 0.00996(2) Uani 1 1 d .
C2 C 0.9533(3) 0.34758(12) 0.2604(3) 0.0165(4) Uani 1 1 d .
H2 H 1.0008 0.3031 0.2383 0.020 Uiso 1 1 calc R
Cl2 Cl 0.87631(8) 0.33839(3) 0.73692(7) 0.01785(11) Uani 1 1 d .
N2 N 0.7063(2) 0.53468(10) 0.5149(2) 0.0109(3) Uani 1 1 d .
C3 C 0.9261(3) 0.40281(13) 0.1586(3) 0.0165(4) Uani 1 1 d .
H3 H 0.9528 0.3964 0.0655 0.020 Uiso 1 1 calc R
N3 N 0.6488(3) 0.59605(10) 0.5540(2) 0.0118(3) Uani 1 1 d .
C4 C 0.8591(3) 0.46772(12) 0.1947(3) 0.0147(4) Uani 1 1 d .
H4 H 0.8406 0.5065 0.1271 0.018 Uiso 1 1 calc R
N4 N 0.6588(3) 0.64135(10) 0.4441(2) 0.0118(3) Uani 1 1 d .
C5 C 0.8199(3) 0.47500(12) 0.3308(2) 0.0116(4) Uani 1 1 d .
N5 N 0.6928(3) 0.75992(10) 0.3811(2) 0.0156(4) Uani 1 1 d .
C6 C 0.7522(3) 0.53973(11) 0.3832(2) 0.0111(4) Uani 1 1 d .
C7 C 0.7232(3) 0.60946(12) 0.3372(2) 0.0124(4) Uani 1 1 d .
H7 H 0.7436 0.6306 0.2503 0.015 Uiso 1 1 calc R
C8 C 0.6107(3) 0.71537(11) 0.4532(2) 0.0124(4) Uani 1 1 d .
C9 C 0.4872(3) 0.73376(12) 0.5317(3) 0.0150(4) Uani 1 1 d .
H9 H 0.4330 0.6987 0.5803 0.018 Uiso 1 1 calc R
C10 C 0.4467(3) 0.80627(12) 0.5355(3) 0.0160(4) Uani 1 1 d .
H10 H 0.3640 0.8223 0.5886 0.019 Uiso 1 1 calc R
C11 C 0.5285(3) 0.85500(12) 0.4607(3) 0.0162(4) Uani 1 1 d .
H11 H 0.5018 0.9047 0.4610 0.019 Uiso 1 1 calc R
C12 C 0.6499(3) 0.82965(12) 0.3856(3) 0.0169(4) Uani 1 1 d .
H12 H 0.7054 0.8633 0.3347 0.020 Uiso 1 1 calc R

loop_
_atom_site_aniso_label
_atom_site_aniso_U_11
_atom_site_aniso_U_22
_atom_site_aniso_U_33
_atom_site_aniso_U_23
_atom_site_aniso_U_13
_atom_site_aniso_U_12
C1 0.0144(11) 0.0104(9) 0.0191(11) -0.0012(8) 0.0042(9) -0.0008(8)
Cl1 0.0193(3) 0.0130(2) 0.0135(2) 0.00014(18) 0.0058(2) 0.00018(19)
N1 0.0098(8) 0.0115(8) 0.0123(9) -0.0012(7) 0.0015(7) -0.0015(6)
Pt1 0.01018(4) 0.00833(3) 0.01144(4) 0.00040(3) 0.00259(3) -0.00055(3)
C2 0.0155(11) 0.0121(10) 0.0220(12) -0.0036(8) 0.0047(9) -0.0020(8)
Cl2 0.0220(3) 0.0129(2) 0.0206(3) 0.00549(19) 0.0089(2) 0.0048(2)
N2 0.0113(9) 0.0097(8) 0.0115(9) 0.0000(6) 0.0021(7) -0.0003(6)
C3 0.0152(11) 0.0192(11) 0.0159(11) -0.0055(9) 0.0051(9) -0.0028(9)
N3 0.0129(9) 0.0100(8) 0.0126(9) 0.0011(6) 0.0030(7) 0.0003(7)
C4 0.0139(10) 0.0151(10) 0.0144(11) -0.0008(8) 0.0019(8) -0.0012(8)
N4 0.0130(9) 0.0101(8) 0.0121(9) 0.0018(6) 0.0024(7) 0.0010(7)
C5 0.0104(10) 0.0118(9) 0.0119(10) -0.0014(7) 0.0005(8) -0.0017(7)
N5 0.0192(10) 0.0125(8) 0.0163(9) 0.0014(7) 0.0065(8) 0.0014(7)
C6 0.0110(10) 0.0119(9) 0.0094(9) -0.0010(7) 0.0002(8) -0.0014(7)
C7 0.0129(10) 0.0134(10) 0.0102(10) 0.0006(7) 0.0013(8) 0.0008(8)
C8 0.0124(10) 0.0099(9) 0.0137(10) -0.0004(7) 0.0004(8) 0.0008(8)
C9 0.0138(10) 0.0141(10) 0.0177(11) 0.0016(8) 0.0048(8) -0.0003(8)
C10 0.0148(11) 0.0163(10) 0.0169(11) -0.0005(8) 0.0034(9) 0.0041(8)
C11 0.0168(11) 0.0128(10) 0.0183(11) -0.0005(8) 0.0026(9) 0.0025(8)
C12 0.0217(12) 0.0120(10) 0.0180(11) 0.0033(8) 0.0063(9) 0.0014(9)

loop_
_atom_type_symbol
_atom_type_description
_atom_type_scat_dispersion_real
_atom_type_scat_dispersion_imag
_atom_type_scat_source
C C 0.0033 0.0016 'International Tables Vol C Tables 4.2.6.8 and 6.1.1.4'
H H 0.0000 0.0000 'International Tables Vol C Tables 4.2.6.8 and 6.1.1.4'
Cl Cl 0.1484 0.1585 'International Tables Vol C Tables 4.2.6.8 and 6.1.1.4'
N N 0.0061 0.0033 'International Tables Vol C Tables 4.2.6.8 and 6.1.1.4'
Pt Pt -1.7033 8.3905 'International Tables Vol C Tables 4.2.6.8 and 6.1.1.4'

loop_
_geom_angle_atom_site_label_1
_geom_angle_atom_site_label_2
_geom_angle_atom_site_label_3
_geom_angle
N1 C1 H1 119.0
N1 C1 C2 122.0(2)
C2 C1 H1 119.0
C1 N1 Pt1 126.68(16)
C1 N1 C5 118.4(2)
C5 N1 Pt1 114.91(15)
Cl1 Pt1 Cl2 90.39(2)
N1 Pt1 Cl1 174.15(5)
N1 Pt1 Cl2 95.42(5)
N2 Pt1 Cl1 94.26(6)
N2 Pt1 N1 80.01(8)
N2 Pt1 Cl2 173.69(6)
C1 C2 H2 120.3
C1 C2 C3 119.5(2)
C3 C2 H2 120.3
N3 N2 Pt1 132.29(15)
N3 N2 C6 111.70(18)
C6 N2 Pt1 115.21(14)
C2 C3 H3 120.5
C2 C3 C4 119.1(2)
C4 C3 H3 120.5
N2 N3 N4 104.44(17)
C3 C4 H4 120.5
C5 C4 C3 118.9(2)
C5 C4 H4 120.5
N3 N4 C7 112.73(18)
N3 N4 C8 119.60(19)
C7 N4 C8 127.61(19)
N1 C5 C4 122.1(2)
N1 C5 C6 113.20(19)
C4 C5 C6 124.7(2)
C8 N5 C12 115.8(2)
N2 C6 C5 116.18(19)
N2 C6 C7 106.96(19)
C7 C6 C5 136.8(2)
N4 C7 C6 104.2(2)
N4 C7 H7 127.9
C6 C7 H7 127.9
N5 C8 N4 114.0(2)
N5 C8 C9 126.5(2)
C9 C8 N4 119.6(2)
C8 C9 H9 121.8
C8 C9 C10 116.4(2)
C10 C9 H9 121.8
C9 C10 H10 120.4
C11 C10 C9 119.2(2)
C11 C10 H10 120.4
C10 C11 H11 120.6
C12 C11 C10 118.8(2)
C12 C11 H11 120.6
N5 C12 C11 123.3(2)
N5 C12 H12 118.3
C11 C12 H12 118.3

loop_
_geom_bond_atom_site_label_1
_geom_bond_atom_site_label_2
_geom_bond_distance
C1 H1 0.9500
C1 N1 1.349(3)
C1 C2 1.387(3)
Cl1 Pt1 2.2891(6)
N1 Pt1 2.0468(19)
N1 C5 1.367(3)
Pt1 Cl2 2.2917(5)
Pt1 N2 1.9862(18)
C2 H2 0.9500
C2 C3 1.387(3)
N2 N3 1.311(3)
N2 C6 1.365(3)
C3 H3 0.9500
C3 C4 1.390(3)
N3 N4 1.348(3)
C4 H4 0.9500
C4 C5 1.385(3)
N4 C7 1.357(3)
N4 C8 1.437(3)
C5 C6 1.448(3)
N5 C8 1.325(3)
N5 C12 1.345(3)
C6 C7 1.372(3)
C7 H7 0.9500
C8 C9 1.385(3)
C9 H9 0.9500
C9 C10 1.390(3)
C10 H10 0.9500
C10 C11 1.389(3)
C11 H11 0.9500
C11 C12 1.389(3)
C12 H12 0.9500

loop_
_geom_torsion_atom_site_label_1
_geom_torsion_atom_site_label_2
_geom_torsion_atom_site_label_3
_geom_torsion_atom_site_label_4
_geom_torsion
C1 N1 C5 C4 0.2(3)
C1 N1 C5 C6 -178.93(19)
C1 C2 C3 C4 1.1(4)
N1 C1 C2 C3 -0.9(4)
N1 C5 C6 N2 -6.8(3)
N1 C5 C6 C7 171.0(2)
Pt1 N1 C5 C4 -178.67(17)
Pt1 N1 C5 C6 2.2(2)
Pt1 N2 N3 N4 168.83(16)
Pt1 N2 C6 C5 8.2(2)
Pt1 N2 C6 C7 -170.26(14)
C2 C1 N1 Pt1 178.94(17)
C2 C1 N1 C5 0.3(3)
C2 C3 C4 C5 -0.7(3)
N2 N3 N4 C7 -0.5(2)
N2 N3 N4 C8 -177.89(18)
N2 C6 C7 N4 -1.0(2)
C3 C4 C5 N1 0.0(3)
C3 C4 C5 C6 179.0(2)
N3 N2 C6 C5 179.18(18)
N3 N2 C6 C7 0.8(3)
N3 N4 C7 C6 1.0(2)
N3 N4 C8 N5 151.7(2)
N3 N4 C8 C9 -28.8(3)
C4 C5 C6 N2 174.2(2)
C4 C5 C6 C7 -8.0(4)
N4 C8 C9 C10 -179.8(2)
C5 C6 C7 N4 -178.9(2)
N5 C8 C9 C10 -0.4(4)
C6 N2 N3 N4 -0.2(2)
C7 N4 C8 N5 -25.2(3)
C7 N4 C8 C9 154.3(2)
C8 N4 C7 C6 178.1(2)
C8 N5 C12 C11 0.4(4)
C8 C9 C10 C11 0.8(3)
C9 C10 C11 C12 -0.7(4)
C10 C11 C12 N5 0.0(4)
C12 N5 C8 N4 179.3(2)
C12 N5 C8 C9 -0.2(4)
